data_4020206
loop_
_publ_author_name
'Carla Bazzicalupi'
'Andrea Bencini'
'Antonio Bianchi'
'Lucia Borsari'
'Claudia Giorgi'
'Barbara Valtancoli'
'Carmen Anda'
'Antoni Llobet'

_journal_name_full 'Journal of Organic Chemistry'
_journal_page_first 4257
_journal_page_last 4266
_journal_paper_doi 10.1021/jo048142p
_journal_volume 70
_journal_year 2005
_chemical_formula_moiety
;
2(C30 H60 N13), Cl12 Na6 O48, 6(Cl O4), 2(Cl), Na
;
_chemical_formula_sum 'C60 H120 Cl20 N26 Na7 O72'
_chemical_formula_weight 3227.76
_space_group_IT_number 148
_symmetry_cell_setting trigonal
_symmetry_space_group_name_Hall '-R 3'
_symmetry_space_group_name_H-M 'R -3 :H'
_cell_angle_alpha 90.00
_cell_angle_beta 90.00
_cell_angle_gamma 120.00
_cell_formula_units_Z 3
_cell_length_a 21.670(2)
_cell_length_b 21.670(2)
_cell_length_c 23.534(2)
_cell_measurement_temperature 100(2)
_cell_volume 9570.3(15)
_diffrn_ambient_temperature 293(2)
_exptl_crystal_density_diffrn 1.680
_cod_depositor_comments
;
The following automatic conversions were performed:
'_symmetry_cell_setting' value 'Trigonal' changed to 'trigonal' according
to '/home/saulius/struct/CIF-dictionaries/cif_core.dic' dictionary named
'cif_core.dic' version 2.4.1 from 2010-06-29.

Automatic conversion script
Id: cif_fix_enum 1527 2010-12-29 10:47:43Z saulius 
;
_cod_original_sg_symbol_H-M 'R -3'
_cod_database_code 4020206

loop_
_symmetry_equiv_pos_as_xyz
'x, y, z'
'-y, x-y, z'
'-x+y, -x, z'
'x+2/3, y+1/3, z+1/3'
'-y+2/3, x-y+1/3, z+1/3'
'-x+y+2/3, -x+1/3, z+1/3'
'x+1/3, y+2/3, z+2/3'
'-y+1/3, x-y+2/3, z+2/3'
'-x+y+1/3, -x+2/3, z+2/3'
'-x, -y, -z'
'y, -x+y, -z'
'x-y, x, -z'
'-x+2/3, -y+1/3, -z+1/3'
'y+2/3, -x+y+1/3, -z+1/3'
'x-y+2/3, x+1/3, -z+1/3'
'-x+1/3, -y+2/3, -z+2/3'
'y+1/3, -x+y+2/3, -z+2/3'
'x-y+1/3, x+2/3, -z+2/3'

loop_
_atom_site_label
_atom_site_type_symbol
_atom_site_fract_x
_atom_site_fract_y
_atom_site_fract_z
_atom_site_U_iso_or_equiv
_atom_site_adp_type
_atom_site_occupancy
_atom_site_symmetry_multiplicity
_atom_site_calc_flag
_atom_site_refinement_flags
_atom_site_disorder_assembly
_atom_site_disorder_group
Cl1 Cl 0.58149(10) 0.07027(9) 0.15302(8) 0.0317(6) Uani 1 1 d . . .
O11 O 0.6461(3) 0.0749(4) 0.1380(3) 0.0621(19) Uani 1 1 d . . .
O12 O 0.5876(4) 0.1377(4) 0.1494(6) 0.143(5) Uani 1 1 d . . .
O13 O 0.5217(4) 0.0198(5) 0.1195(3) 0.077(2) Uani 1 1 d . . .
O14 O 0.5664(4) 0.0496(6) 0.2106(4) 0.108(3) Uani 1 1 d . . .
Cl2 Cl 0.38487(9) -0.17658(10) 0.08856(8) 0.0286(6) Uani 1 1 d . . .
O21 O 0.3518(3) -0.1339(3) 0.0946(2) 0.0348(14) Uani 1 1 d . . .
O22 O 0.4305(3) -0.1533(3) 0.0395(2) 0.0426(15) Uani 1 1 d . . .
O23 O 0.3289(3) -0.2501(3) 0.0795(3) 0.0428(15) Uani 1 1 d . . .
O24 O 0.4242(3) -0.1730(4) 0.1382(3) 0.0501(16) Uani 1 1 d . . .
O31B O 0.7444(10) 0.2793(10) 0.3106(8) 0.051(5) Uani 0.33 1 d P . .
Cl3 Cl 0.80344(16) 0.25815(13) 0.27818(10) 0.0630(8) Uani 1 1 d . . .
O31A O 0.8626(5) 0.2452(5) 0.2559(4) 0.051(2) Uani 0.67 1 d P . .
O32 O 0.8277(5) 0.3244(5) 0.2522(4) 0.092(3) Uani 1 1 d . . .
O33 O 0.7437(5) 0.2034(6) 0.2523(6) 0.145(5) Uani 1 1 d . . .
O34 O 0.8154(9) 0.2565(9) 0.3343(5) 0.171(6) Uani 1 1 d . . .
Cl4 Cl 0.6667 0.3333 0.2122(2) 0.0734(14) Uani 1 3 d S . .
Na1 Na 0.3333 -0.3333 0.1667 0.044(2) Uani 1 6 d S . .
Na2 Na 0.6220(2) 0.2003(2) 0.25500(17) 0.0640(12) Uani 1 1 d . . .
N1 N 0.3333 -0.3333 -0.0852(4) 0.016(2) Uani 1 3 d S . .
C1 C 0.3995(3) -0.2680(3) -0.0641(3) 0.0173(15) Uani 1 1 d . . .
H1A H 0.4093 -0.2759 -0.0254 0.021 Uiso 1 1 calc R . .
H1B H 0.3915 -0.2278 -0.0640 0.021 Uiso 1 1 calc R . .
C2 C 0.4633(3) -0.2509(4) -0.1014(3) 0.0197(16) Uani 1 1 d . . .
H2A H 0.4617 -0.2947 -0.1128 0.024 Uiso 1 1 calc R . .
H2B H 0.4620 -0.2263 -0.1355 0.024 Uiso 1 1 calc R . .
N2 N 0.5294(3) -0.2055(3) -0.0696(2) 0.0170(13) Uani 1 1 d . . .
C3 C 0.5893(4) -0.1637(4) -0.1086(3) 0.0234(16) Uani 1 1 d . . .
H3A H 0.5872 -0.1936 -0.1401 0.028 Uiso 1 1 calc R . .
H3B H 0.6339 -0.1479 -0.0888 0.028 Uiso 1 1 calc R . .
C4 C 0.5869(4) -0.0995(4) -0.1312(3) 0.0282(18) Uani 1 1 d . . .
H4A H 0.6291 -0.0703 -0.1539 0.034 Uiso 1 1 calc R . .
H4B H 0.5454 -0.1150 -0.1553 0.034 Uiso 1 1 calc R . .
N3 N 0.5836(3) -0.0569(3) -0.0823(3) 0.0268(15) Uani 1 1 d . . .
C5 C 0.6544(4) -0.0074(4) -0.0557(3) 0.0319(19) Uani 1 1 d . . .
H5A H 0.6815 -0.0316 -0.0505 0.038 Uiso 1 1 calc R . .
H5B H 0.6816 0.0336 -0.0800 0.038 Uiso 1 1 calc R . .
C6 C 0.6405(5) 0.0158(4) 0.0008(4) 0.040(2) Uani 1 1 d . . .
H6A H 0.6854 0.0465 0.0197 0.048 Uiso 1 1 calc R . .
H6B H 0.6163 0.0428 -0.0051 0.048 Uiso 1 1 calc R . .
N4 N 0.5963(3) -0.0464(3) 0.0366(2) 0.0254(15) Uani 1 1 d . . .
C7 C 0.6382(4) -0.0654(4) 0.0744(3) 0.0319(19) Uani 1 1 d . . .
H7A H 0.6612 -0.0291 0.1034 0.038 Uiso 1 1 calc R . .
H7B H 0.6750 -0.0678 0.0527 0.038 Uiso 1 1 calc R . .
C8 C 0.5907(4) -0.1361(4) 0.1019(3) 0.0288(18) Uani 1 1 d . . .
H8A H 0.5592 -0.1316 0.1288 0.035 Uiso 1 1 calc R . .
H8B H 0.6193 -0.1517 0.1224 0.035 Uiso 1 1 calc R . .
N5 N 0.5470(3) -0.1904(3) 0.0567(2) 0.0213(14) Uani 1 1 d . . .
C9 C 0.5902(4) -0.2092(4) 0.0184(3) 0.0234(17) Uani 1 1 d . . .
H9A H 0.6053 -0.2382 0.0389 0.028 Uiso 1 1 calc R . .
H9B H 0.6325 -0.1660 0.0060 0.028 Uiso 1 1 calc R . .
C10 C 0.5466(4) -0.2494(3) -0.0324(3) 0.0224(16) Uani 1 1 d . . .
H10A H 0.5727 -0.2670 -0.0541 0.027 Uiso 1 1 calc R . .
H10B H 0.5026 -0.2903 -0.0194 0.027 Uiso 1 1 calc R . .

loop_
_atom_site_aniso_label
_atom_site_aniso_U_11
_atom_site_aniso_U_22
_atom_site_aniso_U_33
_atom_site_aniso_U_23
_atom_site_aniso_U_13
_atom_site_aniso_U_12
Cl1 0.0327(11) 0.0277(11) 0.0401(12) 0.0075(8) 0.0105(9) 0.0191(9)
O11 0.050(4) 0.082(5) 0.069(5) -0.009(4) 0.000(3) 0.044(4)
O12 0.053(5) 0.041(5) 0.338(18) 0.042(7) 0.027(7) 0.027(4)
O13 0.060(5) 0.115(6) 0.080(5) -0.039(5) -0.028(4) 0.063(5)
O14 0.062(5) 0.145(9) 0.067(6) 0.019(5) 0.014(4) 0.013(5)
Cl2 0.0200(10) 0.0386(11) 0.0330(12) -0.0037(8) -0.0041(7) 0.0189(9)
O21 0.039(3) 0.043(3) 0.038(3) 0.002(3) 0.000(2) 0.032(3)
O22 0.032(3) 0.049(4) 0.047(4) -0.005(3) 0.010(3) 0.021(3)
O23 0.028(3) 0.034(3) 0.063(4) 0.000(3) 0.003(3) 0.012(3)
O24 0.038(3) 0.075(4) 0.048(4) -0.002(3) -0.018(3) 0.036(3)
O31B 0.052(11) 0.066(13) 0.040(11) 0.018(9) 0.013(9) 0.034(10)
Cl3 0.092(2) 0.0529(16) 0.0399(15) 0.0040(11) -0.0086(13) 0.0328(15)
O31A 0.064(6) 0.042(5) 0.063(6) 0.009(5) 0.013(5) 0.037(5)
O32 0.125(7) 0.083(6) 0.085(6) 0.018(5) 0.004(5) 0.066(6)
O33 0.084(7) 0.106(8) 0.188(12) -0.048(8) 0.050(7) 0.005(6)
O34 0.295(18) 0.247(16) 0.064(7) 0.043(8) 0.034(9) 0.204(16)
Cl4 0.077(2) 0.077(2) 0.067(3) 0.000 0.000 0.0384(10)
Na1 0.044(3) 0.044(3) 0.044(5) 0.000 0.000 0.0221(15)
Na2 0.050(2) 0.088(3) 0.054(2) 0.007(2) 0.0014(18) 0.035(2)
N1 0.013(3) 0.013(3) 0.021(5) 0.000 0.000 0.0064(15)
C1 0.017(4) 0.014(3) 0.023(4) -0.002(3) 0.000(3) 0.010(3)
C2 0.016(4) 0.016(4) 0.025(4) -0.004(3) 0.000(3) 0.007(3)
N2 0.013(3) 0.013(3) 0.023(3) -0.001(2) 0.001(2) 0.006(2)
C3 0.019(4) 0.019(4) 0.028(4) -0.002(3) 0.006(3) 0.006(3)
C4 0.026(4) 0.028(4) 0.021(4) 0.003(3) 0.003(3) 0.006(3)
N3 0.033(4) 0.025(3) 0.028(4) 0.001(3) 0.002(3) 0.019(3)
C5 0.029(4) 0.008(4) 0.042(5) 0.003(3) 0.010(4) -0.003(3)
C6 0.045(5) 0.015(4) 0.046(5) -0.008(4) 0.000(4) 0.005(4)
N4 0.026(3) 0.012(3) 0.028(4) 0.002(2) -0.002(3) 0.002(3)
C7 0.021(4) 0.026(4) 0.043(5) -0.010(4) -0.011(4) 0.007(3)
C8 0.030(4) 0.038(5) 0.024(4) -0.002(3) -0.004(3) 0.021(4)
N5 0.016(3) 0.019(3) 0.028(3) -0.002(3) -0.002(2) 0.009(3)
C9 0.019(4) 0.018(4) 0.039(5) 0.005(3) 0.002(3) 0.014(3)
C10 0.018(4) 0.013(4) 0.038(4) -0.002(3) 0.001(3) 0.009(3)

loop_
_geom_bond_atom_site_label_1
_geom_bond_atom_site_label_2
_geom_bond_distance
_geom_bond_site_symmetry_2
_geom_bond_publ_flag
Cl1 O11 1.398(6) . ?
Cl1 O12 1.402(8) . ?
Cl1 O14 1.414(9) . ?
Cl1 O13 1.442(7) . ?
O12 Na2 2.749(15) . ?
Cl2 O24 1.424(6) . ?
Cl2 O21 1.432(5) . ?
Cl2 O22 1.437(6) . ?
Cl2 O23 1.457(6) . ?
O23 Na1 2.766(6) . ?
O31B Cl3 1.737(18) . ?
O31B Na2 2.388(18) 18_545 ?
O31B Na2 2.67(2) . ?
O31B Na2 2.996(18) 2_655 ?
Cl3 O34 1.351(11) . ?
Cl3 O33 1.386(11) . ?
Cl3 O32 1.398(8) . ?
Cl3 O31A 1.536(9) . ?
O32 Na2 2.470(9) 2_655 ?
O33 Na2 2.604(13) . ?
O34 Na2 2.533(13) 18_545 ?
Cl4 Na2 2.734(5) 2_655 ?
Cl4 Na2 2.734(5) 3_665 ?
Cl4 Na2 2.734(5) . ?
Na1 O23 2.766(6) 3_655 ?
Na1 O23 2.766(6) 2_545 ?
Na1 O23 2.766(6) 13_545 ?
Na1 O23 2.766(6) 14 ?
Na1 O23 2.766(6) 15_445 ?
Na2 O31B 2.388(18) 17 ?
Na2 O32 2.470(9) 3_665 ?
Na2 O34 2.533(13) 17 ?
Na2 O31B 2.996(18) 3_665 ?
N1 C1 1.508(7) 2_545 ?
N1 C1 1.508(7) . ?
N1 C1 1.508(7) 3_655 ?
C1 C2 1.518(9) . ?
C2 N2 1.474(9) . ?
N2 C3 1.474(9) . ?
N2 C10 1.471(9) . ?
C3 C4 1.513(10) . ?
C4 N3 1.501(9) . ?
N3 C5 1.501(10) . ?
C5 C6 1.505(11) . ?
C6 N4 1.468(10) . ?
N4 C7 1.469(9) . ?
C7 C8 1.499(11) . ?
C8 N5 1.516(9) . ?
N5 C9 1.496(9) . ?
C9 C10 1.502(10) . ?
